data_7012752
loop_
_publ_author_name
'Farwell, James D.'
'Fernandes, Manuel A.'
'Hitchcock, Peter B.'
'Lappert, Michael F.'
'Layh, Marcus'
'Omondi, Bernard'

_publ_section_title
;
 Synthesis, crystal structures and reactions of sila- and
 germa-\b-diketiminates
;
_journal_issue 9
_journal_name_full 'Dalton Transactions'
_journal_page_first 1719
_journal_paper_doi 10.1039/b300817g
_journal_year 2003
_chemical_compound_source 'synthesis as described'
_chemical_formula_moiety 'C27 H45 Cl N2 Si4'
_chemical_formula_structural 'C27 H45 Cl N2 Si4'
_chemical_formula_sum 'C27 H45 Cl N2 Si4'
_chemical_formula_weight 545.46
_chemical_name_common (SiCl(SiMe3)(C(NSiMe3)(C6H3Me2))2)
_space_group_IT_number 2
_symmetry_cell_setting triclinic
_symmetry_Int_Tables_number 2
_symmetry_space_group_name_Hall '-P 1'
_symmetry_space_group_name_H-M 'P -1'
_atom_sites_solution_hydrogens geom
_atom_sites_solution_primary direct
_atom_sites_solution_secondary difmap
_audit_conform_dict_location ftp://ftp.iucr.org/cifdics/cif_core2.1beta.dic
_audit_conform_dict_name cif_core.dic
_audit_conform_dict_version 2.1beta3
_audit_creation_date 2000-02-29T11:25:11-00:00
_audit_creation_method 'WinGX routine CIF_UPDATE'
_cell_angle_alpha 73.957(3)
_cell_angle_beta 71.919(2)
_cell_angle_gamma 86.173(3)
_cell_formula_units_Z 2
_cell_length_a 10.4495(5)
_cell_length_b 11.3914(6)
_cell_length_c 14.9617(7)
_cell_measurement_reflns_used 9282
_cell_measurement_temperature 173(2)
_cell_measurement_theta_max 25.028
_cell_measurement_theta_min 4.529
_cell_measurement_wavelength 0.71073
_cell_volume 1626.72(14)
_computing_cell_refinement 'HKL Scalepack (Otwinowski & Minor 1997)'
_computing_data_reduction 'HKL Denzo and Scalepack (Otwinowski & Minor 1997)'
_computing_molecular_graphics 'Ortep-3 for Windows (Farrugia, 1997)'
_computing_publication_material 'WinGX publication routines (Farrugia, 1998)'
_computing_structure_refinement 'SHELXL-97 (Sheldrick, 1997)'
_computing_structure_solution SHELXS-97
_diffrn_ambient_temperature 173(2)
_diffrn_measured_fraction_theta_full 0.979
_diffrn_measured_fraction_theta_max 0.979
_diffrn_measurement_device KappaCCD
_diffrn_measurement_method CCD
_diffrn_radiation_monochromator graphite
_diffrn_radiation_type MoK\a
_diffrn_radiation_wavelength 0.71073
_diffrn_reflns_av_R_equivalents 0.0809
_diffrn_reflns_av_sigmaI/netI 0.0918
_diffrn_reflns_limit_h_max 12
_diffrn_reflns_limit_h_min -12
_diffrn_reflns_limit_k_max 13
_diffrn_reflns_limit_k_min -13
_diffrn_reflns_limit_l_max 17
_diffrn_reflns_limit_l_min -16
_diffrn_reflns_number 15573
_diffrn_reflns_theta_full 25.07
_diffrn_reflns_theta_max 25.07
_diffrn_reflns_theta_min 4.54
_exptl_absorpt_coefficient_mu 0.282
_exptl_absorpt_correction_T_max 0.9723
_exptl_absorpt_correction_T_min 0.9457
_exptl_crystal_colour colourless
_exptl_crystal_density_diffrn 1.114
_exptl_crystal_density_method 'not measured'
_exptl_crystal_description plate
_exptl_crystal_F_000 588
_exptl_crystal_size_max 0.2
_exptl_crystal_size_mid 0.2
_exptl_crystal_size_min 0.1
_refine_diff_density_max 0.478
_refine_diff_density_min -0.46
_refine_diff_density_rms 0.074
_refine_ls_extinction_method none
_refine_ls_goodness_of_fit_ref 0.976
_refine_ls_hydrogen_treatment riding
_refine_ls_matrix_type full
_refine_ls_number_parameters 307
_refine_ls_number_reflns 5667
_refine_ls_number_restraints 0
_refine_ls_restrained_S_all 0.976
_refine_ls_R_factor_all 0.0996
_refine_ls_R_factor_gt 0.0647
_refine_ls_shift/su_max 0
_refine_ls_shift/su_mean 0
_refine_ls_structure_factor_coef Fsqd
_refine_ls_weighting_scheme calc
_refine_ls_wR_factor_gt 0.1594
_refine_ls_wR_factor_ref 0.1829
_reflns_number_gt 3953
_reflns_number_total 5667
_reflns_threshold_expression >2sigma(I)
_cod_data_source_file b300817g.txt
_cod_data_source_block mfl(8)-feb3800
_cod_original_sg_symbol_H-M P-1
_cod_database_code 7012752

loop_
_symmetry_equiv_pos_as_xyz
'x, y, z'
'-x, -y, -z'

loop_
_atom_site_label
_atom_site_type_symbol
_atom_site_fract_x
_atom_site_fract_y
_atom_site_fract_z
_atom_site_U_iso_or_equiv
_atom_site_adp_type
_atom_site_occupancy
_atom_site_symmetry_multiplicity
_atom_site_calc_flag
_atom_site_refinement_flags
_atom_site_disorder_assembly
_atom_site_disorder_group
Si1 Si 0.31533(9) 0.18646(9) 0.22280(7) 0.0313(3) Uani 1 1 d . . .
Si2 Si 0.30073(14) 0.00543(11) 0.34890(8) 0.0534(4) Uani 1 1 d . . .
Si3 Si -0.06795(10) 0.13843(11) 0.17733(8) 0.0422(3) Uani 1 1 d . . .
Si4 Si 0.36023(11) 0.39135(10) 0.42120(7) 0.0399(3) Uani 1 1 d . . .
Cl Cl 0.51565(9) 0.21296(10) 0.13212(7) 0.0490(3) Uani 1 1 d . . .
N1 N 0.0840(3) 0.1619(3) 0.1990(2) 0.0329(7) Uani 1 1 d . . .
N2 N 0.3433(3) 0.3027(3) 0.3461(2) 0.0334(7) Uani 1 1 d . . .
C1 C 0.1924(6) 0.0247(5) 0.4657(4) 0.0799(17) Uani 1 1 d . . .
H1A H 0.2266 0.0932 0.4801 0.12 Uiso 1 1 calc R . .
H1B H 0.1919 -0.0502 0.5175 0.12 Uiso 1 1 calc R . .
H1C H 0.1006 0.0414 0.4623 0.12 Uiso 1 1 calc R . .
C2 C 0.4735(7) -0.0236(9) 0.3615(5) 0.164(5) Uani 1 1 d . . .
H2A H 0.5045 0.0465 0.3759 0.246 Uiso 1 1 calc R . .
H2B H 0.5354 -0.0353 0.3004 0.246 Uiso 1 1 calc R . .
H2C H 0.4712 -0.0971 0.4149 0.246 Uiso 1 1 calc R . .
C3 C 0.2365(13) -0.1227(5) 0.3226(5) 0.197(6) Uani 1 1 d . . .
H3A H 0.2947 -0.1336 0.2602 0.295 Uiso 1 1 calc R . .
H3B H 0.1447 -0.1058 0.319 0.295 Uiso 1 1 calc R . .
H3C H 0.2355 -0.1974 0.3747 0.295 Uiso 1 1 calc R . .
C4 C 0.2040(3) 0.1859(3) 0.1436(2) 0.0298(8) Uani 1 1 d . . .
C5 C 0.2494(3) 0.2075(3) 0.0342(2) 0.0315(8) Uani 1 1 d . . .
C6 C 0.3037(4) 0.1087(3) -0.0044(3) 0.0380(9) Uani 1 1 d . . .
C7 C 0.3414(4) 0.1264(4) -0.1044(3) 0.0505(11) Uani 1 1 d . . .
H7 H 0.3786 0.0608 -0.1313 0.061 Uiso 1 1 calc R . .
C8 C 0.3260(5) 0.2374(5) -0.1655(3) 0.0573(12) Uani 1 1 d . . .
H8 H 0.3511 0.2475 -0.2339 0.069 Uiso 1 1 calc R . .
C9 C 0.2745(4) 0.3340(4) -0.1280(3) 0.0477(10) Uani 1 1 d . . .
H9 H 0.2653 0.4107 -0.171 0.057 Uiso 1 1 calc R . .
C10 C 0.2353(4) 0.3209(4) -0.0275(3) 0.0394(9) Uani 1 1 d . . .
C11 C 0.1788(5) 0.4278(4) 0.0111(3) 0.0539(11) Uani 1 1 d . . .
H11A H 0.1767 0.4986 -0.0434 0.081 Uiso 0.5 1 calc PR . .
H11B H 0.2354 0.4473 0.0466 0.081 Uiso 0.5 1 calc PR . .
H11C H 0.0871 0.4074 0.0554 0.081 Uiso 0.5 1 calc PR . .
H11D H 0.1561 0.4036 0.0825 0.081 Uiso 0.5 1 calc PR . .
H11E H 0.0974 0.4549 -0.0075 0.081 Uiso 0.5 1 calc PR . .
H11F H 0.2458 0.4947 -0.0163 0.081 Uiso 0.5 1 calc PR . .
C12 C 0.3165(4) -0.0143(4) 0.0615(3) 0.0466(10) Uani 1 1 d . . .
H12A H 0.2852 -0.0104 0.1296 0.07 Uiso 0.5 1 calc PR . .
H12B H 0.411 -0.0382 0.045 0.07 Uiso 0.5 1 calc PR . .
H12C H 0.2617 -0.0746 0.0531 0.07 Uiso 0.5 1 calc PR . .
H12D H 0.3534 -0.0717 0.0223 0.07 Uiso 0.5 1 calc PR . .
H12E H 0.2276 -0.0439 0.1068 0.07 Uiso 0.5 1 calc PR . .
H12F H 0.3769 -0.0076 0.0987 0.07 Uiso 0.5 1 calc PR . .
C13 C 0.2825(3) 0.3201(3) 0.2819(2) 0.0316(8) Uani 1 1 d . . .
C14 C 0.1980(4) 0.4286(3) 0.2557(3) 0.0353(8) Uani 1 1 d . . .
C15 C 0.2593(4) 0.5333(4) 0.1840(3) 0.0434(9) Uani 1 1 d . . .
C16 C 0.1785(5) 0.6333(4) 0.1624(3) 0.0588(12) Uani 1 1 d . . .
H16 H 0.2183 0.7055 0.1141 0.071 Uiso 1 1 calc R . .
C17 C 0.0419(6) 0.6291(5) 0.2100(4) 0.0657(14) Uani 1 1 d . . .
H17 H -0.0119 0.6974 0.1941 0.079 Uiso 1 1 calc R . .
C18 C -0.0154(5) 0.5252(4) 0.2807(3) 0.0558(12) Uani 1 1 d . . .
H18 H -0.1095 0.5228 0.3129 0.067 Uiso 1 1 calc R . .
C19 C 0.0598(4) 0.4241(4) 0.3062(3) 0.0415(9) Uani 1 1 d . . .
C20 C -0.0039(4) 0.3139(4) 0.3863(3) 0.0503(11) Uani 1 1 d . . .
H20A H 0.0647 0.2523 0.3945 0.075 Uiso 0.5 1 calc PR . .
H20B H -0.0743 0.28 0.3695 0.075 Uiso 0.5 1 calc PR . .
H20C H -0.0436 0.3371 0.4474 0.075 Uiso 0.5 1 calc PR . .
H20D H -0.1002 0.3274 0.4131 0.075 Uiso 0.5 1 calc PR . .
H20E H 0.0388 0.2996 0.4381 0.075 Uiso 0.5 1 calc PR . .
H20F H 0.0081 0.2425 0.3603 0.075 Uiso 0.5 1 calc PR . .
C21 C 0.4079(5) 0.5404(4) 0.1315(3) 0.0588(12) Uani 1 1 d . . .
H21A H 0.4489 0.4629 0.1554 0.088 Uiso 0.5 1 calc PR . .
H21B H 0.4492 0.6068 0.1436 0.088 Uiso 0.5 1 calc PR . .
H21C H 0.4225 0.556 0.0612 0.088 Uiso 0.5 1 calc PR . .
H21D H 0.4316 0.6209 0.0847 0.088 Uiso 0.5 1 calc PR . .
H21E H 0.4312 0.477 0.0965 0.088 Uiso 0.5 1 calc PR . .
H21F H 0.4579 0.5278 0.1789 0.088 Uiso 0.5 1 calc PR . .
C22 C 0.2775(7) 0.5416(5) 0.4094(4) 0.089(2) Uani 1 1 d . . .
H22A H 0.1801 0.5296 0.4257 0.133 Uiso 1 1 calc R . .
H22B H 0.3128 0.5926 0.3422 0.133 Uiso 1 1 calc R . .
H22C H 0.2959 0.5822 0.4541 0.133 Uiso 1 1 calc R . .
C23 C 0.2900(5) 0.2967(4) 0.5483(3) 0.0582(12) Uani 1 1 d . . .
H23A H 0.1925 0.2867 0.5637 0.087 Uiso 1 1 calc R . .
H23B H 0.3087 0.337 0.5931 0.087 Uiso 1 1 calc R . .
H23C H 0.3317 0.2164 0.5555 0.087 Uiso 1 1 calc R . .
C24 C 0.5448(5) 0.4113(6) 0.3904(4) 0.0856(18) Uani 1 1 d . . .
H24A H 0.5808 0.4614 0.323 0.128 Uiso 1 1 calc R . .
H24B H 0.5869 0.3311 0.3973 0.128 Uiso 1 1 calc R . .
H24C H 0.5643 0.4518 0.4348 0.128 Uiso 1 1 calc R . .
C25 C -0.1876(5) 0.2431(6) 0.2340(4) 0.0758(16) Uani 1 1 d . . .
H25A H -0.1599 0.3278 0.1975 0.114 Uiso 1 1 calc R . .
H25B H -0.1883 0.2298 0.3017 0.114 Uiso 1 1 calc R . .
H25C H -0.278 0.2274 0.2328 0.114 Uiso 1 1 calc R . .
C26 C -0.1147(6) -0.0233(5) 0.2437(4) 0.0767(16) Uani 1 1 d . . .
H26A H -0.0494 -0.0764 0.212 0.115 Uiso 1 1 calc R . .
H26B H -0.2048 -0.041 0.2429 0.115 Uiso 1 1 calc R . .
H26C H -0.1148 -0.0379 0.3114 0.115 Uiso 1 1 calc R . .
C27 C -0.0637(4) 0.1642(5) 0.0480(3) 0.0608(13) Uani 1 1 d . . .
H27A H 0 0.1083 0.0185 0.091 Uiso 1 1 calc R . .
H27B H -0.0351 0.2488 0.0118 0.091 Uiso 1 1 calc R . .
H27C H -0.1537 0.1492 0.0458 0.091 Uiso 1 1 calc R . .

loop_
_atom_site_aniso_label
_atom_site_aniso_U_11
_atom_site_aniso_U_22
_atom_site_aniso_U_33
_atom_site_aniso_U_23
_atom_site_aniso_U_13
_atom_site_aniso_U_12
Si1 0.0282(5) 0.0367(6) 0.0355(5) -0.0143(4) -0.0155(4) 0.0053(4)
Si2 0.0731(9) 0.0477(7) 0.0428(6) -0.0123(5) -0.0276(6) 0.0255(6)
Si3 0.0304(6) 0.0554(7) 0.0446(6) -0.0140(5) -0.0146(5) -0.0072(5)
Si4 0.0489(7) 0.0412(7) 0.0360(6) -0.0146(5) -0.0182(5) -0.0001(5)
Cl 0.0287(5) 0.0728(7) 0.0550(6) -0.0325(5) -0.0135(4) 0.0054(5)
N1 0.0294(16) 0.0353(17) 0.0377(16) -0.0124(13) -0.0129(14) -0.0008(13)
N2 0.0335(16) 0.0366(17) 0.0325(15) -0.0103(13) -0.0125(13) 0.0008(13)
C1 0.090(4) 0.052(3) 0.064(3) -0.002(2) 0.015(3) -0.013(3)
C2 0.089(5) 0.252(10) 0.073(4) 0.044(5) -0.011(3) 0.097(6)
C3 0.489(19) 0.032(3) 0.109(5) 0.016(3) -0.167(9) -0.050(6)
C4 0.033(2) 0.0237(18) 0.0367(19) -0.0099(15) -0.0153(16) 0.0023(14)
C5 0.0245(17) 0.037(2) 0.0373(19) -0.0094(16) -0.0154(15) -0.0031(15)
C6 0.036(2) 0.042(2) 0.041(2) -0.0145(17) -0.0156(17) -0.0026(17)
C7 0.053(3) 0.064(3) 0.044(2) -0.027(2) -0.015(2) -0.002(2)
C8 0.061(3) 0.076(3) 0.037(2) -0.014(2) -0.016(2) -0.013(2)
C9 0.049(2) 0.052(3) 0.043(2) -0.0013(19) -0.0244(19) -0.008(2)
C10 0.032(2) 0.046(2) 0.043(2) -0.0064(18) -0.0190(17) -0.0048(17)
C11 0.069(3) 0.039(2) 0.057(3) -0.003(2) -0.033(2) 0.006(2)
C12 0.055(3) 0.042(2) 0.052(2) -0.0243(19) -0.019(2) 0.0071(19)
C13 0.0279(18) 0.035(2) 0.0323(18) -0.0106(15) -0.0083(15) 0.0002(15)
C14 0.040(2) 0.037(2) 0.0365(19) -0.0161(16) -0.0182(17) 0.0051(16)
C15 0.053(2) 0.038(2) 0.045(2) -0.0102(18) -0.0237(19) -0.0001(19)
C16 0.088(4) 0.040(3) 0.060(3) -0.010(2) -0.042(3) 0.006(2)
C17 0.078(4) 0.051(3) 0.087(4) -0.028(3) -0.050(3) 0.027(3)
C18 0.051(3) 0.051(3) 0.074(3) -0.026(2) -0.027(2) 0.021(2)
C19 0.038(2) 0.045(2) 0.050(2) -0.0224(19) -0.0201(18) 0.0109(18)
C20 0.035(2) 0.063(3) 0.053(2) -0.024(2) -0.0074(19) 0.006(2)
C21 0.060(3) 0.057(3) 0.051(3) -0.001(2) -0.015(2) -0.011(2)
C22 0.165(6) 0.054(3) 0.088(4) -0.043(3) -0.083(4) 0.039(4)
C23 0.072(3) 0.065(3) 0.040(2) -0.018(2) -0.018(2) 0.003(2)
C24 0.062(3) 0.137(5) 0.074(3) -0.060(4) -0.010(3) -0.031(3)
C25 0.039(3) 0.111(4) 0.102(4) -0.054(4) -0.037(3) 0.014(3)
C26 0.078(4) 0.082(4) 0.070(3) -0.005(3) -0.029(3) -0.036(3)
C27 0.045(2) 0.089(4) 0.053(3) -0.012(2) -0.025(2) -0.016(2)

loop_
_atom_type_symbol
_atom_type_description
_atom_type_scat_dispersion_real
_atom_type_scat_dispersion_imag
_atom_type_scat_source
C C 0.0033 0.0016 'International Tables Vol C Tables 4.2.6.8 and 6.1.1.4'
H H 0 0 'International Tables Vol C Tables 4.2.6.8 and 6.1.1.4'
N N 0.0061 0.0033 'International Tables Vol C Tables 4.2.6.8 and 6.1.1.4'
Si Si 0.0817 0.0704 'International Tables Vol C Tables 4.2.6.8 and 6.1.1.4'
Cl Cl 0.1484 0.1585 'International Tables Vol C Tables 4.2.6.8 and 6.1.1.4'

loop_
_geom_angle_atom_site_label_1
_geom_angle_atom_site_label_2
_geom_angle_atom_site_label_3
_geom_angle
_geom_angle_site_symmetry_1
_geom_angle_site_symmetry_3
_geom_angle_publ_flag
C4 Si1 C13 113.69(15) . . ?
C4 Si1 Cl 107.93(11) . . ?
C13 Si1 Cl 104.77(11) . . ?
C4 Si1 Si2 114.21(12) . . ?
C13 Si1 Si2 107.20(11) . . ?
Cl Si1 Si2 108.53(6) . . ?
C3 Si2 C1 109.3(4) . . ?
C3 Si2 C2 111.7(5) . . ?
C1 Si2 C2 106.5(3) . . ?
C3 Si2 Si1 111.3(2) . . ?
C1 Si2 Si1 111.03(17) . . ?
C2 Si2 Si1 107.0(3) . . ?
N1 Si3 C25 104.69(18) . . ?
N1 Si3 C26 104.2(2) . . ?
C25 Si3 C26 111.4(3) . . ?
N1 Si3 C27 117.35(17) . . ?
C25 Si3 C27 109.9(2) . . ?
C26 Si3 C27 109.1(2) . . ?
N2 Si4 C23 106.07(18) . . ?
N2 Si4 C22 117.64(18) . . ?
C23 Si4 C22 108.4(2) . . ?
N2 Si4 C24 103.77(19) . . ?
C23 Si4 C24 110.2(3) . . ?
C22 Si4 C24 110.5(3) . . ?
C4 N1 Si3 133.0(2) . . ?
C13 N2 Si4 132.5(3) . . ?
N1 C4 C5 125.4(3) . . ?
N1 C4 Si1 108.1(2) . . ?
C5 C4 Si1 126.5(2) . . ?
C10 C5 C6 120.5(3) . . ?
C10 C5 C4 121.2(3) . . ?
C6 C5 C4 118.2(3) . . ?
C7 C6 C5 118.7(4) . . ?
C7 C6 C12 120.4(3) . . ?
C5 C6 C12 120.9(3) . . ?
C8 C7 C6 121.1(4) . . ?
C7 C8 C9 120.2(4) . . ?
C8 C9 C10 120.9(4) . . ?
C9 C10 C5 118.6(4) . . ?
C9 C10 C11 119.6(4) . . ?
C5 C10 C11 121.8(3) . . ?
N2 C13 C14 125.4(3) . . ?
N2 C13 Si1 109.7(2) . . ?
C14 C13 Si1 124.9(2) . . ?
C19 C14 C15 121.3(3) . . ?
C19 C14 C13 119.3(3) . . ?
C15 C14 C13 119.4(3) . . ?
C16 C15 C14 118.1(4) . . ?
C16 C15 C21 120.2(4) . . ?
C14 C15 C21 121.7(4) . . ?
C17 C16 C15 121.2(4) . . ?
C18 C17 C16 119.4(4) . . ?
C17 C18 C19 122.0(4) . . ?
C18 C19 C14 118.0(4) . . ?
C18 C19 C20 121.0(4) . . ?
C14 C19 C20 121.0(3) . . ?

loop_
_geom_bond_atom_site_label_1
_geom_bond_atom_site_label_2
_geom_bond_distance
_geom_bond_site_symmetry_2
_geom_bond_publ_flag
Si1 C4 1.902(3) . ?
Si1 C13 1.924(4) . ?
Si1 Cl 2.0997(13) . ?
Si1 Si2 2.3555(15) . ?
Si2 C3 1.830(7) . ?
Si2 C1 1.827(5) . ?
Si2 C2 1.871(7) . ?
Si3 N1 1.767(3) . ?
Si3 C25 1.845(5) . ?
Si3 C26 1.851(5) . ?
Si3 C27 1.861(4) . ?
Si4 N2 1.757(3) . ?
Si4 C23 1.850(4) . ?
Si4 C22 1.854(5) . ?
Si4 C24 1.853(5) . ?
N1 C4 1.269(4) . ?
N2 C13 1.274(4) . ?
C4 C5 1.508(5) . ?
C5 C10 1.394(5) . ?
C5 C6 1.412(5) . ?
C6 C7 1.383(5) . ?
C6 C12 1.498(5) . ?
C7 C8 1.373(6) . ?
C8 C9 1.374(6) . ?
C9 C10 1.398(5) . ?
C10 C11 1.499(6) . ?
C13 C14 1.504(5) . ?
C14 C19 1.403(5) . ?
C14 C15 1.398(5) . ?
C15 C16 1.396(6) . ?
C15 C21 1.503(6) . ?
C16 C17 1.381(7) . ?
C17 C18 1.373(7) . ?
C18 C19 1.383(6) . ?
C19 C20 1.497(6) . ?
